data_7062326
loop_
_publ_author_name
'Vos\'ahlo, Petr'
'\<St\<epni\<cka, Petr'

_publ_section_title
;
 Assessing the role of substituents in ferrocene acylphosphines and their
 impact on gold-catalysed reactions
;
_journal_issue 9
_journal_name_full 'New Journal of Chemistry'
_journal_page_first 4510
_journal_page_last 4520
_journal_paper_doi 10.1039/D3NJ00201B
_journal_volume 47
_journal_year 2023
_chemical_formula_moiety 'C21 H25 Fe O4 P Se'
_chemical_formula_sum 'C21 H25 Fe O4 P Se'
_chemical_formula_weight 507.19
_space_group_crystal_system triclinic
_space_group_IT_number 2
_space_group_name_Hall '-P 1'
_space_group_name_H-M_alt 'P -1'
_atom_sites_solution_hydrogens geom
_atom_sites_solution_primary direct
_atom_sites_solution_secondary difmap
_audit_creation_method SHELXL-2017/1
_audit_update_record
;
2023-01-10 deposited with the CCDC.	2023-02-03 downloaded from the CCDC.
;
_cell_angle_alpha 78.114(2)
_cell_angle_beta 82.669(2)
_cell_angle_gamma 63.498(2)
_cell_formula_units_Z 2
_cell_length_a 7.5245(4)
_cell_length_b 8.1925(4)
_cell_length_c 18.4052(10)
_cell_measurement_reflns_used 9149
_cell_measurement_temperature 150(2)
_cell_measurement_theta_max 27.51
_cell_measurement_theta_min 2.26
_cell_volume 992.76(9)
_computing_cell_refinement 'SAINT V8.40B (Bruker AXS LLC, 2019)'
_computing_data_collection 'Bruker Instrument Service vV6.2.16'
_computing_data_reduction 'SAINT V8.40B (Bruker AXS LLC, 2019)'
_computing_molecular_graphics 'PLATON (Spek, 2017)'
_computing_publication_material 'PLATON (Spek, 2017)'
_computing_structure_refinement 'SHELXL-2017 (Sheldrick, 2017)'
_computing_structure_solution 'SHELXT 2018 (Sheldrick, 2018)'
_diffrn_ambient_temperature 150(2)
_diffrn_measured_fraction_theta_full 0.999
_diffrn_measured_fraction_theta_max 0.997
_diffrn_measurement_device_type 'Bruker D8 VENTURE Kappa Duo PHOTON II'
_diffrn_measurement_method '\f and \w scans'
_diffrn_radiation_monochromator 'Quazar Mo multilayer optic'
_diffrn_radiation_source 'I\mS micro-focus sealed tube'
_diffrn_radiation_type MoK\a
_diffrn_radiation_wavelength 0.71073
_diffrn_reflns_av_R_equivalents 0.0238
_diffrn_reflns_av_unetI/netI 0.0129
_diffrn_reflns_Laue_measured_fraction_full 0.999
_diffrn_reflns_Laue_measured_fraction_max 0.997
_diffrn_reflns_limit_h_max 9
_diffrn_reflns_limit_h_min -9
_diffrn_reflns_limit_k_max 10
_diffrn_reflns_limit_k_min -10
_diffrn_reflns_limit_l_max 23
_diffrn_reflns_limit_l_min -23
_diffrn_reflns_number 44878
_diffrn_reflns_point_group_measured_fraction_full 0.999
_diffrn_reflns_point_group_measured_fraction_max 0.997
_diffrn_reflns_theta_full 25.242
_diffrn_reflns_theta_max 27.534
_diffrn_reflns_theta_min 2.263
_exptl_absorpt_coefficient_mu 2.699
_exptl_absorpt_correction_T_max 0.85
_exptl_absorpt_correction_T_min 0.68
_exptl_absorpt_correction_type multi-scan
_exptl_absorpt_process_details
;
Krause, L., Herbst-Irmer, R., Sheldrick, G. M., Stalke, D. (2015).
J. Appl. Cryst. 48, 3-10.
;
_exptl_crystal_colour violet
_exptl_crystal_density_diffrn 1.697
_exptl_crystal_description prism
_exptl_crystal_F_000 516
_exptl_crystal_size_max 0.33
_exptl_crystal_size_mid 0.22
_exptl_crystal_size_min 0.06
_refine_diff_density_max 0.383
_refine_diff_density_min -0.248
_refine_diff_density_rms 0.048
_refine_ls_extinction_method none
_refine_ls_goodness_of_fit_ref 1.038
_refine_ls_hydrogen_treatment constr
_refine_ls_matrix_type full
_refine_ls_number_parameters 257
_refine_ls_number_reflns 4565
_refine_ls_number_restraints 0
_refine_ls_restrained_S_all 1.038
_refine_ls_R_factor_all 0.0180
_refine_ls_R_factor_gt 0.0175
_refine_ls_shift/su_max 0.002
_refine_ls_shift/su_mean 0.000
_refine_ls_structure_factor_coef Fsqd
_refine_ls_weighting_details 'w=1/[\s^2^(Fo^2^)+(0.0211P)^2^+0.6147P] where P=(Fo^2^+2Fc^2^)/3'
_refine_ls_weighting_scheme calc
_refine_ls_wR_factor_gt 0.0464
_refine_ls_wR_factor_ref 0.0467
_reflns_Friedel_coverage 0.000
_reflns_number_gt 4457
_reflns_number_total 4565
_reflns_threshold_expression 'I > 2\s(I)'
_cod_data_source_file d3nj00201b2.cif
_cod_data_source_block pv551
_cod_database_code 7062326
_shelx_shelxl_version_number 2017/1
_shelx_space_group_comment
;
The symmetry employed for this shelxl refinement is uniquely defined
by the following loop, which should always be used as a source of
symmetry information in preference to the above space-group names.
They are only intended as comments.
;
_shelx_estimated_absorpt_t_min 0.470
_shelx_estimated_absorpt_t_max 0.855

loop_
_space_group_symop_operation_xyz
'x, y, z'
'-x, -y, -z'

loop_
_atom_site_label
_atom_site_type_symbol
_atom_site_fract_x
_atom_site_fract_y
_atom_site_fract_z
_atom_site_U_iso_or_equiv
_atom_site_adp_type
_atom_site_occupancy
_atom_site_site_symmetry_order
_atom_site_calc_flag
_atom_site_refinement_flags_posn
_atom_site_refinement_flags_adp
_atom_site_refinement_flags_occupancy
_atom_site_disorder_assembly
_atom_site_disorder_group
Se Se 0.14624(2) 0.74168(2) 0.82774(2) 0.02098(5) Uani 1 1 d . . . . .
Fe Fe 0.71859(3) 0.26309(3) 0.89260(2) 0.01564(5) Uani 1 1 d . . . . .
P P 0.32758(5) 0.68696(4) 0.73090(2) 0.01364(7) Uani 1 1 d . . . . .
O1 O 0.57176(15) 0.34633(13) 0.70255(6) 0.0225(2) Uani 1 1 d . . . . .
O2 O 0.23618(13) 1.03217(12) 0.65715(5) 0.01572(17) Uani 1 1 d . . . . .
O3 O 0.25682(13) 0.95936(12) 0.53827(5) 0.01592(17) Uani 1 1 d . . . . .
O4 O 0.33794(13) 0.64740(12) 0.58753(5) 0.01581(17) Uani 1 1 d . . . . .
C1 C 0.70920(19) 0.42151(18) 0.79172(7) 0.0169(2) Uani 1 1 d . . . . .
C2 C 0.89216(19) 0.25399(18) 0.79750(7) 0.0192(3) Uani 1 1 d . . . . .
H2 H 0.935694 0.162031 0.766779 0.023 Uiso 1 1 calc R U . . .
C3 C 0.9953(2) 0.2515(2) 0.85741(8) 0.0222(3) Uani 1 1 d . . . . .
H3 H 1.120925 0.157406 0.873463 0.027 Uiso 1 1 calc R U . . .
C4 C 0.8792(2) 0.4135(2) 0.88949(8) 0.0225(3) Uani 1 1 d . . . . .
H4 H 0.914910 0.445532 0.930353 0.027 Uiso 1 1 calc R U . . .
C5 C 0.7010(2) 0.51935(18) 0.85017(7) 0.0190(3) Uani 1 1 d . . . . .
H5 H 0.596225 0.632977 0.860361 0.023 Uiso 1 1 calc R U . . .
C6 C 0.4702(2) 0.2168(2) 0.90481(9) 0.0267(3) Uani 1 1 d . . . . .
H6 H 0.366523 0.267610 0.870742 0.032 Uiso 1 1 calc R U . . .
C7 C 0.6434(2) 0.0472(2) 0.90427(8) 0.0251(3) Uani 1 1 d . . . . .
H7 H 0.675981 -0.035212 0.869979 0.030 Uiso 1 1 calc R U . . .
C8 C 0.7595(2) 0.0228(2) 0.96435(8) 0.0243(3) Uani 1 1 d . . . . .
H8 H 0.883559 -0.078912 0.977211 0.029 Uiso 1 1 calc R U . . .
C9 C 0.6573(2) 0.1774(2) 1.00177(8) 0.0264(3) Uani 1 1 d . . . . .
H9 H 0.700949 0.196896 1.044042 0.032 Uiso 1 1 calc R U . . .
C10 C 0.4780(2) 0.2976(2) 0.96475(9) 0.0278(3) Uani 1 1 d . . . . .
H10 H 0.381017 0.411576 0.977854 0.033 Uiso 1 1 calc R U . . .
C11 C 0.55736(18) 0.45716(17) 0.74070(7) 0.0160(2) Uani 1 1 d . . . . .
C12 C 0.41213(18) 0.86700(17) 0.68137(7) 0.0147(2) Uani 1 1 d . . . . .
C13 C 0.12774(18) 1.02114(18) 0.60104(7) 0.0153(2) Uani 1 1 d . . . . .
C14 C 0.03586(18) 0.88675(18) 0.63110(7) 0.0159(2) Uani 1 1 d . . . . .
H14A H -0.049928 0.891221 0.593473 0.019 Uiso 1 1 calc R U . . .
H14B H -0.048024 0.923908 0.676236 0.019 Uiso 1 1 calc R U . . .
C15 C 0.19835(18) 0.68951(17) 0.64997(7) 0.0148(2) Uani 1 1 d . . . . .
C16 C 0.41551(18) 0.77935(17) 0.55778(7) 0.0156(2) Uani 1 1 d . . . . .
C17 C 0.54037(18) 0.79200(17) 0.61388(7) 0.0155(2) Uani 1 1 d . . . . .
H17A H 0.647578 0.667734 0.630167 0.019 Uiso 1 1 calc R U . . .
H17B H 0.602950 0.874388 0.589897 0.019 Uiso 1 1 calc R U . . .
C18 C 0.5134(2) 0.92544(19) 0.73025(8) 0.0207(3) Uani 1 1 d . . . . .
H18A H 0.533646 1.032335 0.702970 0.031 Uiso 1 1 calc R U . . .
H18B H 0.642303 0.822794 0.744238 0.031 Uiso 1 1 calc R U . . .
H18C H 0.429874 0.958960 0.775148 0.031 Uiso 1 1 calc R U . . .
C19 C -0.02327(19) 1.21638(18) 0.57527(7) 0.0201(3) Uani 1 1 d . . . . .
H19A H 0.044990 1.295716 0.557562 0.030 Uiso 1 1 calc R U . . .
H19B H -0.115981 1.262678 0.616739 0.030 Uiso 1 1 calc R U . . .
H19C H -0.096866 1.217524 0.534762 0.030 Uiso 1 1 calc R U . . .
C20 C 0.1157(2) 0.54631(19) 0.66556(8) 0.0210(3) Uani 1 1 d . . . . .
H20A H 0.040031 0.560444 0.623290 0.031 Uiso 1 1 calc R U . . .
H20B H 0.028299 0.564265 0.710395 0.031 Uiso 1 1 calc R U . . .
H20C H 0.225624 0.421923 0.673061 0.031 Uiso 1 1 calc R U . . .
C21 C 0.5328(2) 0.71975(19) 0.48756(7) 0.0203(3) Uani 1 1 d . . . . .
H21A H 0.639233 0.594530 0.499348 0.030 Uiso 1 1 calc R U . . .
H21B H 0.590762 0.805374 0.465174 0.030 Uiso 1 1 calc R U . . .
H21C H 0.444577 0.720588 0.452493 0.030 Uiso 1 1 calc R U . . .

loop_
_atom_site_aniso_label
_atom_site_aniso_U_11
_atom_site_aniso_U_22
_atom_site_aniso_U_33
_atom_site_aniso_U_23
_atom_site_aniso_U_13
_atom_site_aniso_U_12
Se 0.01900(7) 0.02158(8) 0.01713(7) -0.00455(5) 0.00231(5) -0.00440(6)
Fe 0.01409(9) 0.01603(9) 0.01651(9) -0.00032(7) -0.00191(6) -0.00697(7)
P 0.01283(14) 0.01207(14) 0.01527(14) -0.00278(11) -0.00080(11) -0.00446(12)
O1 0.0243(5) 0.0162(5) 0.0243(5) -0.0062(4) -0.0029(4) -0.0048(4)
O2 0.0143(4) 0.0118(4) 0.0191(4) -0.0031(3) -0.0045(3) -0.0027(3)
O3 0.0147(4) 0.0147(4) 0.0159(4) -0.0028(3) -0.0001(3) -0.0043(3)
O4 0.0168(4) 0.0153(4) 0.0172(4) -0.0053(3) 0.0026(3) -0.0084(4)
C1 0.0165(6) 0.0150(6) 0.0174(6) -0.0005(5) -0.0001(5) -0.0062(5)
C2 0.0158(6) 0.0168(6) 0.0205(6) 0.0004(5) 0.0006(5) -0.0049(5)
C3 0.0145(6) 0.0234(7) 0.0269(7) 0.0022(5) -0.0021(5) -0.0090(5)
C4 0.0217(6) 0.0244(7) 0.0253(7) -0.0002(5) -0.0047(5) -0.0143(6)
C5 0.0194(6) 0.0158(6) 0.0218(6) -0.0014(5) -0.0020(5) -0.0080(5)
C6 0.0200(6) 0.0342(8) 0.0291(7) 0.0039(6) -0.0036(5) -0.0176(6)
C7 0.0304(7) 0.0264(7) 0.0256(7) -0.0020(6) -0.0007(6) -0.0198(6)
C8 0.0265(7) 0.0208(7) 0.0238(7) 0.0046(5) -0.0031(5) -0.0117(6)
C9 0.0316(8) 0.0321(8) 0.0176(6) -0.0002(5) 0.0005(5) -0.0176(7)
C10 0.0228(7) 0.0285(8) 0.0286(7) -0.0019(6) 0.0081(6) -0.0115(6)
C11 0.0153(6) 0.0135(6) 0.0167(6) -0.0011(4) 0.0012(4) -0.0050(5)
C12 0.0131(5) 0.0120(6) 0.0181(6) -0.0022(4) -0.0035(4) -0.0039(5)
C13 0.0136(5) 0.0155(6) 0.0161(6) -0.0037(4) -0.0019(4) -0.0049(5)
C14 0.0125(5) 0.0172(6) 0.0180(6) -0.0043(5) -0.0003(4) -0.0059(5)
C15 0.0137(5) 0.0155(6) 0.0164(6) -0.0038(4) 0.0003(4) -0.0072(5)
C16 0.0140(5) 0.0132(6) 0.0188(6) -0.0026(4) 0.0005(4) -0.0057(5)
C17 0.0118(5) 0.0138(6) 0.0206(6) -0.0022(5) -0.0009(4) -0.0054(5)
C18 0.0220(6) 0.0183(6) 0.0254(7) -0.0033(5) -0.0072(5) -0.0104(5)
C19 0.0169(6) 0.0172(6) 0.0208(6) -0.0028(5) -0.0041(5) -0.0019(5)
C20 0.0202(6) 0.0213(7) 0.0264(7) -0.0045(5) -0.0003(5) -0.0132(5)
C21 0.0200(6) 0.0184(6) 0.0203(6) -0.0047(5) 0.0042(5) -0.0071(5)

loop_
_atom_type_symbol
_atom_type_description
_atom_type_scat_dispersion_real
_atom_type_scat_dispersion_imag
_atom_type_scat_source
C C 0.0033 0.0016 'International Tables Vol C Tables 4.2.6.8 and 6.1.1.4'
H H 0.0000 0.0000 'International Tables Vol C Tables 4.2.6.8 and 6.1.1.4'
Fe Fe 0.3463 0.8444 'International Tables Vol C Tables 4.2.6.8 and 6.1.1.4'
O O 0.0106 0.0060 'International Tables Vol C Tables 4.2.6.8 and 6.1.1.4'
P P 0.1023 0.0942 'International Tables Vol C Tables 4.2.6.8 and 6.1.1.4'
Se Se -0.0929 2.2259 'International Tables Vol C Tables 4.2.6.8 and 6.1.1.4'

loop_
_geom_angle_atom_site_label_1
_geom_angle_atom_site_label_2
_geom_angle_atom_site_label_3
_geom_angle
_geom_angle_site_symmetry_1
_geom_angle_site_symmetry_3
_geom_angle_publ_flag
C1 Fe C5 41.82(5) . . ?
C1 Fe C2 41.59(5) . . ?
C5 Fe C2 69.98(5) . . ?
C1 Fe C6 106.89(6) . . ?
C5 Fe C6 120.53(6) . . ?
C2 Fe C6 124.76(6) . . ?
C1 Fe C7 119.79(6) . . ?
C5 Fe C7 155.77(6) . . ?
C2 Fe C7 106.66(6) . . ?
C6 Fe C7 40.59(6) . . ?
C1 Fe C10 124.73(6) . . ?
C5 Fe C10 107.15(6) . . ?
C2 Fe C10 162.20(6) . . ?
C6 Fe C10 40.53(6) . . ?
C7 Fe C10 68.36(6) . . ?
C1 Fe C8 155.18(6) . . ?
C5 Fe C8 161.91(6) . . ?
C2 Fe C8 119.81(6) . . ?
C6 Fe C8 68.19(6) . . ?
C7 Fe C8 40.61(6) . . ?
C10 Fe C8 68.31(6) . . ?
C1 Fe C9 162.28(6) . . ?
C5 Fe C9 124.73(6) . . ?
C2 Fe C9 155.22(6) . . ?
C6 Fe C9 68.14(6) . . ?
C7 Fe C9 68.30(6) . . ?
C10 Fe C9 40.59(6) . . ?
C8 Fe C9 40.58(6) . . ?
C1 Fe C4 68.84(5) . . ?
C5 Fe C4 40.62(5) . . ?
C2 Fe C4 68.52(6) . . ?
C6 Fe C4 156.18(6) . . ?
C7 Fe C4 162.11(6) . . ?
C10 Fe C4 121.41(6) . . ?
C8 Fe C4 125.54(6) . . ?
C9 Fe C4 108.42(6) . . ?
C1 Fe C3 68.73(5) . . ?
C5 Fe C3 68.71(5) . . ?
C2 Fe C3 40.44(5) . . ?
C6 Fe C3 161.89(6) . . ?
C7 Fe C3 125.07(6) . . ?
C10 Fe C3 156.26(6) . . ?
C8 Fe C3 107.97(6) . . ?
C9 Fe C3 121.28(6) . . ?
C4 Fe C3 40.34(6) . . ?
C15 P C12 95.35(5) . . ?
C15 P C11 105.16(6) . . ?
C12 P C11 106.52(5) . . ?
C15 P Se 114.32(4) . . ?
C12 P Se 117.78(4) . . ?
C11 P Se 115.31(4) . . ?
C13 O2 C12 116.36(9) . . ?
C16 O3 C13 111.90(9) . . ?
C16 O4 C15 116.21(9) . . ?
C2 C1 C5 107.80(11) . . ?
C2 C1 C11 121.55(12) . . ?
C5 C1 C11 130.06(12) . . ?
C2 C1 Fe 69.77(7) . . ?
C5 C1 Fe 69.47(7) . . ?
C11 C1 Fe 119.33(9) . . ?
C3 C2 C1 107.57(12) . . ?
C3 C2 Fe 70.79(8) . . ?
C1 C2 Fe 68.63(7) . . ?
C3 C2 H2 126.2 . . ?
C1 C2 H2 126.2 . . ?
Fe C2 H2 125.9 . . ?
C2 C3 C4 108.71(12) . . ?
C2 C3 Fe 68.77(7) . . ?
C4 C3 Fe 69.80(8) . . ?
C2 C3 H3 125.6 . . ?
C4 C3 H3 125.6 . . ?
Fe C3 H3 127.4 . . ?
C5 C4 C3 108.70(12) . . ?
C5 C4 Fe 68.52(7) . . ?
C3 C4 Fe 69.86(8) . . ?
C5 C4 H4 125.7 . . ?
C3 C4 H4 125.7 . . ?
Fe C4 H4 127.6 . . ?
C4 C5 C1 107.21(12) . . ?
C4 C5 Fe 70.86(8) . . ?
C1 C5 Fe 68.71(7) . . ?
C4 C5 H5 126.4 . . ?
C1 C5 H5 126.4 . . ?
Fe C5 H5 125.6 . . ?
C10 C6 C7 108.51(13) . . ?
C10 C6 Fe 69.98(8) . . ?
C7 C6 Fe 69.91(8) . . ?
C10 C6 H6 125.7 . . ?
C7 C6 H6 125.7 . . ?
Fe C6 H6 125.9 . . ?
C6 C7 C8 107.70(13) . . ?
C6 C7 Fe 69.50(8) . . ?
C8 C7 Fe 69.75(8) . . ?
C6 C7 H7 126.1 . . ?
C8 C7 H7 126.1 . . ?
Fe C7 H7 126.2 . . ?
C9 C8 C7 108.03(13) . . ?
C9 C8 Fe 69.79(8) . . ?
C7 C8 Fe 69.64(8) . . ?
C9 C8 H8 126.0 . . ?
C7 C8 H8 126.0 . . ?
Fe C8 H8 126.2 . . ?
C8 C9 C10 108.00(13) . . ?
C8 C9 Fe 69.64(8) . . ?
C10 C9 Fe 69.61(8) . . ?
C8 C9 H9 126.0 . . ?
C10 C9 H9 126.0 . . ?
Fe C9 H9 126.3 . . ?
C6 C10 C9 107.76(14) . . ?
C6 C10 Fe 69.49(8) . . ?
C9 C10 Fe 69.80(8) . . ?
C6 C10 H10 126.1 . . ?
C9 C10 H10 126.1 . . ?
Fe C10 H10 126.2 . . ?
O1 C11 C1 123.02(12) . . ?
O1 C11 P 117.41(10) . . ?
C1 C11 P 119.56(9) . . ?
O2 C12 C18 105.19(10) . . ?
O2 C12 C17 109.73(10) . . ?
C18 C12 C17 113.57(10) . . ?
O2 C12 P 107.12(8) . . ?
C18 C12 P 114.34(9) . . ?
C17 C12 P 106.68(8) . . ?
O3 C13 O2 110.30(10) . . ?
O3 C13 C19 107.16(10) . . ?
O2 C13 C19 106.18(10) . . ?
O3 C13 C14 108.68(10) . . ?
O2 C13 C14 110.83(10) . . ?
C19 C13 C14 113.60(11) . . ?
C13 C14 C15 110.48(10) . . ?
C13 C14 H14A 109.6 . . ?
C15 C14 H14A 109.6 . . ?
C13 C14 H14B 109.6 . . ?
C15 C14 H14B 109.6 . . ?
H14A C14 H14B 108.1 . . ?
O4 C15 C20 107.14(10) . . ?
O4 C15 C14 109.13(10) . . ?
C20 C15 C14 112.27(10) . . ?
O4 C15 P 109.19(8) . . ?
C20 C15 P 112.72(9) . . ?
C14 C15 P 106.34(8) . . ?
O4 C16 O3 110.35(10) . . ?
O4 C16 C21 106.23(10) . . ?
O3 C16 C21 108.05(10) . . ?
O4 C16 C17 111.58(10) . . ?
O3 C16 C17 107.86(10) . . ?
C21 C16 C17 112.72(10) . . ?
C12 C17 C16 110.87(10) . . ?
C12 C17 H17A 109.5 . . ?
C16 C17 H17A 109.5 . . ?
C12 C17 H17B 109.5 . . ?
C16 C17 H17B 109.5 . . ?
H17A C17 H17B 108.1 . . ?
C12 C18 H18A 109.5 . . ?
C12 C18 H18B 109.5 . . ?
H18A C18 H18B 109.5 . . ?
C12 C18 H18C 109.5 . . ?
H18A C18 H18C 109.5 . . ?
H18B C18 H18C 109.5 . . ?
C13 C19 H19A 109.5 . . ?
C13 C19 H19B 109.5 . . ?
H19A C19 H19B 109.5 . . ?
C13 C19 H19C 109.5 . . ?
H19A C19 H19C 109.5 . . ?
H19B C19 H19C 109.5 . . ?
C15 C20 H20A 109.5 . . ?
C15 C20 H20B 109.5 . . ?
H20A C20 H20B 109.5 . . ?
C15 C20 H20C 109.5 . . ?
H20A C20 H20C 109.5 . . ?
H20B C20 H20C 109.5 . . ?
C16 C21 H21A 109.5 . . ?
C16 C21 H21B 109.5 . . ?
H21A C21 H21B 109.5 . . ?
C16 C21 H21C 109.5 . . ?
H21A C21 H21C 109.5 . . ?
H21B C21 H21C 109.5 . . ?

loop_
_geom_bond_atom_site_label_1
_geom_bond_atom_site_label_2
_geom_bond_distance
_geom_bond_site_symmetry_2
_geom_bond_publ_flag
Se P 2.0981(4) . ?
Fe C1 2.0239(13) . ?
Fe C5 2.0342(13) . ?
Fe C2 2.0392(13) . ?
Fe C6 2.0439(14) . ?
Fe C7 2.0494(14) . ?
Fe C10 2.0504(14) . ?
Fe C8 2.0509(14) . ?
Fe C9 2.0530(14) . ?
Fe C4 2.0652(13) . ?
Fe C3 2.0659(13) . ?
P C15 1.8718(13) . ?
P C12 1.8833(13) . ?
P C11 1.8976(13) . ?
O1 C11 1.2185(16) . ?
O2 C13 1.4352(14) . ?
O2 C12 1.4443(14) . ?
O3 C16 1.4316(15) . ?
O3 C13 1.4318(15) . ?
O4 C16 1.4307(14) . ?
O4 C15 1.4403(15) . ?
C1 C2 1.4426(18) . ?
C1 C5 1.4484(18) . ?
C1 C11 1.4613(18) . ?
C2 C3 1.4189(19) . ?
C2 H2 0.9500 . ?
C3 C4 1.424(2) . ?
C3 H3 0.9500 . ?
C4 C5 1.4232(19) . ?
C4 H4 0.9500 . ?
C5 H5 0.9500 . ?
C6 C10 1.418(2) . ?
C6 C7 1.420(2) . ?
C6 H6 0.9500 . ?
C7 C8 1.423(2) . ?
C7 H7 0.9500 . ?
C8 C9 1.423(2) . ?
C8 H8 0.9500 . ?
C9 C10 1.423(2) . ?
C9 H9 0.9500 . ?
C10 H10 0.9500 . ?
C12 C18 1.5158(17) . ?
C12 C17 1.5268(17) . ?
C13 C19 1.5091(17) . ?
C13 C14 1.5254(17) . ?
C14 C15 1.5299(17) . ?
C14 H14A 0.9900 . ?
C14 H14B 0.9900 . ?
C15 C20 1.5204(17) . ?
C16 C21 1.5073(17) . ?
C16 C17 1.5290(17) . ?
C17 H17A 0.9900 . ?
C17 H17B 0.9900 . ?
C18 H18A 0.9800 . ?
C18 H18B 0.9800 . ?
C18 H18C 0.9800 . ?
C19 H19A 0.9800 . ?
C19 H19B 0.9800 . ?
C19 H19C 0.9800 . ?
C20 H20A 0.9800 . ?
C20 H20B 0.9800 . ?
C20 H20C 0.9800 . ?
C21 H21A 0.9800 . ?
C21 H21B 0.9800 . ?
C21 H21C 0.9800 . ?
